data_4318975
loop_
_publ_author_name
'Malaichamy Sathiyendiran'
'Ramaswamy Murugavel'

_publ_section_title
;
 Di-tert-butyl Phosphate as Synthon for Metal Phosphate Materials via
 Single-Source Coordination Polymers [M(dtbp)2]n (M = Mn, Cu) and
 [Cd(dtbp)2(H2O)]n (dtbp-H = (tBuO)2P(O)OH)
;
_journal_name_full 'Inorganic Chemistry'
_journal_page_first 6404
_journal_page_last 6411
_journal_paper_doi 10.1021/ic0259787
_journal_volume 41
_journal_year 2002
_chemical_formula_sum 'C16 H36 Cu O8 P2'
_chemical_formula_weight 481.93
_space_group_IT_number 56
_symmetry_cell_setting orthorhombic
_symmetry_space_group_name_Hall '-P 2ab 2ac'
_symmetry_space_group_name_H-M 'P c c n'
_atom_sites_solution_hydrogens geom
_atom_sites_solution_primary direct
_atom_sites_solution_secondary difmap
_audit_creation_method SHELXL-97
_cell_angle_alpha 90.00
_cell_angle_beta 90.00
_cell_angle_gamma 90.00
_cell_formula_units_Z 4
_cell_length_a 23.777(2)
_cell_length_b 10.0737(13)
_cell_length_c 10.0901(11)
_cell_measurement_reflns_used 25
_cell_measurement_temperature 293(2)
_cell_measurement_theta_max 18
_cell_measurement_theta_min 12
_cell_volume 2416.8(5)
_computing_molecular_graphics 'ORTEX (P.McArdle, 1995)'
_computing_publication_material 'SHELXL-97/2 (Sheldrick,1997)'
_computing_structure_refinement 'SHELXL-97 (Sheldrick, 1997)'
_computing_structure_solution 'SHELXS-97 (Sheldrick, 1990)'
_diffrn_ambient_temperature 293(2)
_diffrn_measured_fraction_theta_full 0.929
_diffrn_measured_fraction_theta_max 0.929
_diffrn_measurement_device_type '4-circle diffractometer'
_diffrn_measurement_method 'scintillation counter'
_diffrn_radiation_monochromator graphite
_diffrn_radiation_source 'fine-focus sealed tube'
_diffrn_radiation_type MoK\a
_diffrn_radiation_wavelength 0.71069
_diffrn_reflns_av_R_equivalents 0.0078
_diffrn_reflns_av_sigmaI/netI 0.0441
_diffrn_reflns_limit_h_max 22
_diffrn_reflns_limit_h_min -6
_diffrn_reflns_limit_k_max 0
_diffrn_reflns_limit_k_min -10
_diffrn_reflns_limit_l_max 2
_diffrn_reflns_limit_l_min -10
_diffrn_reflns_number 1343
_diffrn_reflns_theta_full 21.47
_diffrn_reflns_theta_max 21.47
_diffrn_reflns_theta_min 1.71
_exptl_absorpt_coefficient_mu 1.070
_exptl_crystal_colour blue
_exptl_crystal_density_diffrn 1.324
_exptl_crystal_density_method 'not measured'
_exptl_crystal_description Parallelepiped
_exptl_crystal_F_000 1020
_exptl_crystal_size_max 0.50
_exptl_crystal_size_mid 0.40
_exptl_crystal_size_min 0.20
_refine_diff_density_max 0.598
_refine_diff_density_min -0.317
_refine_diff_density_rms 0.113
_refine_ls_extinction_method none
_refine_ls_goodness_of_fit_ref 1.079
_refine_ls_hydrogen_treatment mixed
_refine_ls_matrix_type full
_refine_ls_number_parameters 147
_refine_ls_number_reflns 1290
_refine_ls_number_restraints 0
_refine_ls_restrained_S_all 1.079
_refine_ls_R_factor_all 0.0934
_refine_ls_R_factor_gt 0.0622
_refine_ls_shift/su_max 0.000
_refine_ls_shift/su_mean 0.000
_refine_ls_structure_factor_coef Fsqd
_refine_ls_weighting_details 'calc w=1/[\s^2^(Fo^2^)+(0.1137P)^2^+0.0000P] where P=(Fo^2^+2Fc^2^)/3'
_refine_ls_weighting_scheme calc
_refine_ls_wR_factor_gt 0.1671
_refine_ls_wR_factor_ref 0.1803
_reflns_number_gt 846
_reflns_number_total 1290
_reflns_threshold_expression >2sigma(I)
_cod_data_source_file ic0259787_s1_2.cif
_cod_data_source_block rm029a(Compound2)
_cod_depositor_comments
;
The following automatic conversions were performed:

'_symmetry_cell_setting' value 'Orthorhombic' changed to
'orthorhombic' according to the built-in table from CIF Core
dictionary named 'cif_core.dic' version 2.4.1 from 2010-06-29.

Automatic conversion script
Id: cif_fix_values 1646 2011-03-28 12:23:43Z adriana 

The following automatic conversions were performed:

data name '_atom_site_symetry_multiplicity' was replaced with
'_atom_site_symmetry_multiplicity' as specified in the replacement
file 'data/replacement-values/replacement_tags.lst'.

Automatic conversion script
Id: cif_correct_tags 9268 2022-04-12 08:56:07Z antanas 
;
_cod_database_code 4318975

loop_
_symmetry_equiv_pos_as_xyz
'x, y, z'
'-x+1/2, -y+1/2, z'
'-x, y+1/2, -z+1/2'
'x+1/2, -y, -z+1/2'
'-x, -y, -z'
'x-1/2, y-1/2, -z'
'x, -y-1/2, z-1/2'
'-x-1/2, y, z-1/2'

loop_
_atom_site_label
_atom_site_type_symbol
_atom_site_fract_x
_atom_site_fract_y
_atom_site_fract_z
_atom_site_U_iso_or_equiv
_atom_site_adp_type
_atom_site_occupancy
_atom_site_symmetry_multiplicity
_atom_site_calc_flag
_atom_site_refinement_flags
_atom_site_disorder_assembly
_atom_site_disorder_group
Cu1 Cu 0.7500 0.2500 0.06657(12) 0.0394(6) Uani 1 2 d S . .
P1 P 0.66922(9) 0.2230(2) -0.1939(2) 0.0471(7) Uani 1 1 d . . .
O1 O 0.6917(2) 0.2520(6) -0.0629(5) 0.0606(16) Uani 1 1 d . . .
O2 O 0.6984(3) 0.1877(7) 0.2007(7) 0.040(2) Uani 0.70 1 d P . .
O2' O 0.7001(10) 0.309(5) 0.191(3) 0.144(16) Uani 0.30 1 d P . .
O3 O 0.6071(2) 0.2584(6) -0.2054(6) 0.079(2) Uani 1 1 d . . .
O4 O 0.6741(3) 0.0823(7) -0.2454(7) 0.058(2) Uani 0.80 1 d P . .
O4' O 0.6345(14) 0.073(2) -0.153(4) 0.077(10) Uani 0.20 1 d P . .
C1 C 0.5745(4) 0.3654(9) -0.1526(9) 0.063(3) Uani 1 1 d . . .
C2 C 0.6080(7) 0.4904(16) -0.146(2) 0.223(10) Uani 1 1 d . . .
H2A H 0.6250 0.4979 -0.0597 0.334 Uiso 1 1 calc R . .
H2B H 0.5837 0.5650 -0.1606 0.334 Uiso 1 1 calc R . .
H2C H 0.6368 0.4888 -0.2122 0.334 Uiso 1 1 calc R . .
C3 C 0.5275(7) 0.387(2) -0.2375(18) 0.245(13) Uani 1 1 d . . .
H3A H 0.5406 0.4113 -0.3243 0.368 Uiso 1 1 calc R . .
H3B H 0.5048 0.4579 -0.2023 0.368 Uiso 1 1 calc R . .
H3C H 0.5054 0.3078 -0.2431 0.368 Uiso 1 1 calc R . .
C4 C 0.5586(8) 0.3320(19) -0.0202(15) 0.220(11) Uani 1 1 d . . .
H4A H 0.5761 0.2499 0.0048 0.331 Uiso 1 1 calc R . .
H4B H 0.5184 0.3227 -0.0155 0.331 Uiso 1 1 calc R . .
H4C H 0.5705 0.4011 0.0390 0.331 Uiso 1 1 calc R . .
C5 C 0.6658(5) -0.0454(10) -0.1631(11) 0.086(3) Uani 1 1 d . . .
C6 C 0.6622(6) -0.1416(12) -0.2757(13) 0.146(5) Uani 1 1 d . . .
H6A H 0.6604 -0.2304 -0.2414 0.219 Uiso 1 1 calc R . .
H6B H 0.6948 -0.1327 -0.3310 0.219 Uiso 1 1 calc R . .
H6C H 0.6290 -0.1236 -0.3269 0.219 Uiso 1 1 calc R . .
C7 C 0.7173(6) -0.0632(11) -0.0811(14) 0.150(6) Uani 1 1 d . . .
H7A H 0.7161 -0.0033 -0.0072 0.225 Uiso 1 1 calc R . .
H7B H 0.7499 -0.0447 -0.1340 0.225 Uiso 1 1 calc R . .
H7C H 0.7190 -0.1529 -0.0494 0.225 Uiso 1 1 calc R . .
C8 C 0.6156(6) -0.050(2) -0.0802(19) 0.223(11) Uani 1 1 d . . .
H8A H 0.6102 -0.1387 -0.0479 0.334 Uiso 1 1 calc R . .
H8B H 0.5835 -0.0237 -0.1314 0.334 Uiso 1 1 calc R . .
H8C H 0.6201 0.0094 -0.0065 0.334 Uiso 1 1 calc R . .

loop_
_atom_site_aniso_label
_atom_site_aniso_U_11
_atom_site_aniso_U_22
_atom_site_aniso_U_33
_atom_site_aniso_U_23
_atom_site_aniso_U_13
_atom_site_aniso_U_12
Cu1 0.0454(10) 0.0487(8) 0.0242(8) 0.000 0.000 0.0006(7)
P1 0.0408(14) 0.0694(15) 0.0311(13) -0.0063(11) -0.0001(11) 0.0107(11)
O1 0.046(3) 0.095(4) 0.041(4) -0.005(3) -0.003(3) 0.004(3)
O2 0.060(5) 0.041(4) 0.020(4) 0.013(4) 0.011(4) -0.006(4)
O2' 0.061(17) 0.29(5) 0.08(2) 0.11(3) 0.026(14) 0.05(2)
O3 0.056(4) 0.101(5) 0.078(5) -0.042(4) -0.024(4) 0.029(4)
O4 0.067(6) 0.064(5) 0.042(5) 0.000(4) 0.008(5) -0.005(4)
O4' 0.09(2) 0.028(16) 0.11(3) 0.050(17) 0.01(2) -0.017(16)
C1 0.053(6) 0.073(6) 0.062(7) -0.006(5) 0.002(5) 0.023(5)
C2 0.170(16) 0.098(11) 0.40(3) -0.034(15) 0.097(18) 0.039(11)
C3 0.173(16) 0.34(3) 0.219(19) -0.156(19) -0.119(15) 0.194(18)
C4 0.28(2) 0.26(2) 0.123(12) 0.101(13) 0.135(15) 0.189(18)
C5 0.093(8) 0.065(7) 0.101(9) 0.004(6) -0.036(8) -0.002(6)
C6 0.234(16) 0.080(8) 0.123(11) -0.007(8) 0.001(12) -0.016(10)
C7 0.170(13) 0.071(8) 0.209(16) 0.050(9) -0.090(13) -0.012(8)
C8 0.105(13) 0.34(3) 0.22(2) 0.02(2) 0.069(14) 0.010(15)

loop_
_atom_type_symbol
_atom_type_description
_atom_type_scat_dispersion_real
_atom_type_scat_dispersion_imag
_atom_type_scat_source
C C 0.0033 0.0016 'International Tables Vol C Tables 4.2.6.8 and 6.1.1.4'
H H 0.0000 0.0000 'International Tables Vol C Tables 4.2.6.8 and 6.1.1.4'
O O 0.0106 0.0060 'International Tables Vol C Tables 4.2.6.8 and 6.1.1.4'
P P 0.1023 0.0942 'International Tables Vol C Tables 4.2.6.8 and 6.1.1.4'
Cu Cu 0.3201 1.2651 'International Tables Vol C Tables 4.2.6.8 and 6.1.1.4'

loop_
_geom_angle_atom_site_label_1
_geom_angle_atom_site_label_2
_geom_angle_atom_site_label_3
_geom_angle
_geom_angle_site_symmetry_1
_geom_angle_site_symmetry_3
_geom_angle_publ_flag
O2' Cu1 O2' 93.4(15) . 2_655 ?
O2' Cu1 O1 89.6(9) . . ?
O2' Cu1 O1 161.3(15) 2_655 . ?
O2' Cu1 O1 161.3(15) . 2_655 ?
O2' Cu1 O1 89.6(9) 2_655 2_655 ?
O1 Cu1 O1 93.4(3) . 2_655 ?
O2' Cu1 O2 80.0(11) . 2_655 ?
O2' Cu1 O2 38.1(13) 2_655 2_655 ?
O1 Cu1 O2 159.9(3) . 2_655 ?
O1 Cu1 O2 91.2(3) 2_655 2_655 ?
O2' Cu1 O2 38.1(13) . . ?
O2' Cu1 O2 80.0(11) 2_655 . ?
O1 Cu1 O2 91.2(3) . . ?
O1 Cu1 O2 159.9(3) 2_655 . ?
O2 Cu1 O2 91.0(4) 2_655 . ?
O2' P1 O1 127.2(11) 7_565 . ?
O2' P1 O4 57.5(19) 7_565 . ?
O1 P1 O4 118.1(4) . . ?
O2' P1 O3 119.6(13) 7_565 . ?
O1 P1 O3 112.2(3) . . ?
O4 P1 O3 105.5(4) . . ?
O2' P1 O2 49(2) 7_565 7_565 ?
O1 P1 O2 109.9(4) . 7_565 ?
O4 P1 O2 105.8(4) . 7_565 ?
O3 P1 O2 104.2(4) . 7_565 ?
O2' P1 O4' 104(2) 7_565 . ?
O1 P1 O4' 97.6(11) . . ?
O4 P1 O4' 46.8(12) . . ?
O3 P1 O4' 76.5(11) . . ?
O2 P1 O4' 149.2(12) 7_565 . ?
P1 O1 Cu1 152.6(4) . . ?
P1 O2 Cu1 125.1(4) 7_566 . ?
O4 O2' P1 64.8(15) 7_566 7_566 ?
O4 O2' Cu1 148(3) 7_566 . ?
P1 O2' Cu1 146(3) 7_566 . ?
C1 O3 P1 132.3(6) . . ?
O2' O4 P1 57.7(11) 7_565 . ?
O2' O4 C5 161.3(17) 7_565 . ?
P1 O4 C5 125.8(7) . . ?
C3 C1 C4 113.0(13) . . ?
C3 C1 O3 108.5(9) . . ?
C4 C1 O3 108.4(9) . . ?
C3 C1 C2 108.3(13) . . ?
C4 C1 C2 107.2(14) . . ?
O3 C1 C2 111.4(8) . . ?
C8 C5 C7 110.5(12) . . ?
C8 C5 C6 111.6(12) . . ?
C7 C5 C6 113.1(11) . . ?
C8 C5 O4 116.1(12) . . ?
C7 C5 O4 107.1(8) . . ?
C6 C5 O4 98.0(8) . . ?

loop_
_geom_bond_atom_site_label_1
_geom_bond_atom_site_label_2
_geom_bond_distance
_geom_bond_site_symmetry_2
_geom_bond_publ_flag
Cu1 O2' 1.83(3) . ?
Cu1 O2' 1.83(3) 2_655 ?
Cu1 O1 1.905(5) . ?
Cu1 O1 1.905(5) 2_655 ?
Cu1 O2 1.932(7) 2_655 ?
Cu1 O2 1.932(7) . ?
P1 O2' 1.41(2) 7_565 ?
P1 O1 1.456(5) . ?
P1 O4 1.514(7) . ?
P1 O3 1.524(6) . ?
P1 O2 1.556(8) 7_565 ?
P1 O4' 1.77(3) . ?
O2 P1 1.556(8) 7_566 ?
O2' O4 1.41(4) 7_566 ?
O2' P1 1.41(2) 7_566 ?
O3 C1 1.430(9) . ?
O4 O2' 1.41(4) 7_565 ?
O4 C5 1.544(12) . ?
C1 C3 1.426(14) . ?
C1 C4 1.428(14) . ?
C1 C2 1.491(18) . ?
C5 C8 1.459(16) . ?
C5 C7 1.488(13) . ?
C5 C6 1.495(15) . ?
